data_8000553
loop_
_publ_author_name
'Zakrzewski, Jakub J.'
'Kumar, Kunal'
'Zychowicz, Mikolaj'
'Jankowski, Robert'
'Wyczesany, Maciej'
'Sieklucka, Barbara'
'Ohkoshi, Shin-Ichi'
'Chorazy, Szymon'

_publ_section_title
;
 Combined Experimental and Ab Initio Methods for Rationalization of
 Magneto-Luminescent Properties of Yb<sup>III</sup> Nanomagnets Embedded
 in Cyanido/Thiocyanidometallate-Based Crystals.
;
_journal_name_full 'The journal of physical chemistry letters'
_journal_page_first 10558
_journal_page_last 10566
_journal_paper_doi 10.1021/acs.jpclett.1c02942
_journal_year 2021
_chemical_formula_moiety 'C139.67 H96 Cd5.33 N43.67 O34 Yb3'
_chemical_formula_sum 'C139.67 H96 Cd5.33 N43.67 O34 Yb3'
_chemical_formula_weight 4048.51
_space_group_IT_number 15
_space_group_name_Hall '-C 2yc'
_space_group_name_H-M_alt 'C 1 2/c 1'
_symmetry_cell_setting monoclinic
_symmetry_Int_Tables_number 15
_symmetry_space_group_name_Hall '-C 2yc'
_symmetry_space_group_name_H-M 'C 1 2/c 1'
_atom_sites_solution_hydrogens geom
_audit_conform_dict_location ftp://ftp.iucr.org/pub/cif_core.dic
_audit_conform_dict_name cif_core.dic
_audit_conform_dict_version 2.4.3
_audit_creation_date 2019-12-13T17:01:44-00:00
_audit_creation_method 'WinGX routine CIF_UPDATE'
_cell_angle_alpha 90
_cell_angle_beta 90.362(3)
_cell_angle_gamma 90
_cell_formula_units_Z 4
_cell_length_a 53.198(4)
_cell_length_b 12.3749(9)
_cell_length_c 24.9475(18)
_cell_measurement_reflns_used 76626
_cell_measurement_temperature 100(2)
_cell_measurement_theta_max 25.349
_cell_measurement_theta_min 2.348
_cell_measurement_wavelength 0.71073
_cell_volume 16423(2)
_computing_molecular_graphics 'Ortep for Windows (Farrugia, 2012)'
_computing_publication_material 'WinGX publication routines (Farrugia, 2012)'
_computing_structure_refinement 'SHELXL-2014/7 (Sheldrick, 2014)'
_computing_structure_solution 'SHELXT 2014/5 (Sheldrick, 2014)'
_diffrn_ambient_temperature 100(2)
_diffrn_measured_fraction_theta_full 0.999
_diffrn_measured_fraction_theta_max 0.999
_diffrn_measurement_device_type 'D8Quest Eco Photon50'
_diffrn_measurement_method \w
_diffrn_radiation_monochromator graphite
_diffrn_radiation_probe x-ray
_diffrn_radiation_type MoK\a
_diffrn_radiation_wavelength 0.71073
_diffrn_reflns_av_R_equivalents 0.0451
_diffrn_reflns_av_unetI/netI 0.0311
_diffrn_reflns_Laue_measured_fraction_full 0.999
_diffrn_reflns_Laue_measured_fraction_max 0.999
_diffrn_reflns_limit_h_max 64
_diffrn_reflns_limit_h_min -64
_diffrn_reflns_limit_k_max 14
_diffrn_reflns_limit_k_min -14
_diffrn_reflns_limit_l_max 30
_diffrn_reflns_limit_l_min -30
_diffrn_reflns_number 76626
_diffrn_reflns_point_group_measured_fraction_full 0.999
_diffrn_reflns_point_group_measured_fraction_max 0.999
_diffrn_reflns_theta_full 25.242
_diffrn_reflns_theta_max 25.349
_diffrn_reflns_theta_min 2.348
_diffrn_standards_decay_% 0
_diffrn_standards_interval_count 0
_diffrn_standards_interval_time 0
_diffrn_standards_number 0
_exptl_absorpt_coefficient_mu 2.449
_exptl_absorpt_correction_T_max 0.774
_exptl_absorpt_correction_T_min 0.741
_exptl_absorpt_correction_type multi-scan
_exptl_absorpt_process_details 'SADABS-2016/2 (Krause, 2015)'
_exptl_crystal_colour colourless
_exptl_crystal_density_diffrn 1.637
_exptl_crystal_density_method 'not measured'
_exptl_crystal_description block
_exptl_crystal_F_000 7911
_exptl_crystal_size_max 0.13
_exptl_crystal_size_mid 0.13
_exptl_crystal_size_min 0.11
_refine_diff_density_max 3.166
_refine_diff_density_min -1.31
_refine_diff_density_rms 0.147
_refine_ls_extinction_method none
_refine_ls_goodness_of_fit_ref 1.033
_refine_ls_hydrogen_treatment constr
_refine_ls_matrix_type full
_refine_ls_number_constraints 0
_refine_ls_number_parameters 1095
_refine_ls_number_reflns 15009
_refine_ls_number_restraints 80
_refine_ls_restrained_S_all 1.033
_refine_ls_R_factor_all 0.0645
_refine_ls_R_factor_gt 0.0471
_refine_ls_shift/su_max 0.002
_refine_ls_shift/su_mean 0
_refine_ls_structure_factor_coef Fsqd
_refine_ls_weighting_details 'w=1/[\s^2^(Fo^2^)+(0.0777P)^2^+161.6789P] where P=(Fo^2^+2Fc^2^)/3'
_refine_ls_weighting_scheme calc
_refine_ls_wR_factor_gt 0.1294
_refine_ls_wR_factor_ref 0.142
_reflns_Friedel_coverage 0
_reflns_number_gt 11985
_reflns_number_total 15009
_reflns_threshold_expression 'I > 2\s(I)'
_cod_data_source_file jz1c02942_si_002.cif
_cod_data_source_block shelx
_cod_original_sg_symbol_H-M 'C 2/c'
_cod_database_code 8000553

loop_
_symmetry_equiv_pos_as_xyz
'x, y, z'
'-x, y, -z+1/2'
'x+1/2, y+1/2, z'
'-x+1/2, y+1/2, -z+1/2'
'-x, -y, -z'
'x, -y, z-1/2'
'-x+1/2, -y+1/2, -z'
'x+1/2, -y+1/2, z-1/2'

loop_
_atom_site_label
_atom_site_type_symbol
_atom_site_fract_x
_atom_site_fract_y
_atom_site_fract_z
_atom_site_U_iso_or_equiv
_atom_site_adp_type
_atom_site_occupancy
_atom_site_site_symmetry_order
_atom_site_calc_flag
_atom_site_refinement_flags_posn
_atom_site_refinement_flags_adp
_atom_site_refinement_flags_occupancy
_atom_site_disorder_assembly
_atom_site_disorder_group
Yb1 Yb 0.5 0.26112(3) 0.75 0.01866(9) Uani 1 2 d S T P . .
Yb2 Yb 0.33921(2) 0.19882(3) 0.56463(2) 0.03884(10) Uani 1 1 d . . . . .
O3 O 0.46456(7) 0.2044(3) 0.79785(15) 0.0226(8) Uani 1 1 d . . . . .
O1 O 0.48817(7) 0.1224(3) 0.69560(16) 0.0243(9) Uani 1 1 d . . . . .
O4 O 0.48715(7) 0.4019(3) 0.80274(15) 0.0212(8) Uani 1 1 d . . . . .
O2 O 0.46544(7) 0.3195(3) 0.69944(15) 0.0219(8) Uani 1 1 d . . . . .
O10 O 0.35407(8) 0.0658(4) 0.51085(19) 0.0361(11) Uani 1 1 d . . . . .
N4 N 0.46392(9) 0.4380(4) 0.80513(18) 0.0213(10) Uani 1 1 d . . . . .
O9 O 0.38362(9) 0.2041(4) 0.5665(2) 0.0373(11) Uani 1 1 d . . . . .
N1 N 0.46498(9) 0.0859(4) 0.6897(2) 0.0268(11) Uani 1 1 d . . . . .
N3 N 0.46446(9) 0.2115(4) 0.85074(19) 0.0232(10) Uani 1 1 d . . . . .
N2 N 0.46644(9) 0.3145(4) 0.64607(18) 0.0232(10) Uani 1 1 d . . . . .
O5 O 0.30597(10) 0.0881(5) 0.5784(2) 0.0519(14) Uani 1 1 d . . . . .
O7 O 0.31836(9) 0.2116(4) 0.4814(2) 0.0431(12) Uani 1 1 d . . . . .
O12 O 0.34625(9) 0.2831(5) 0.6438(2) 0.0476(13) Uani 1 1 d . . . . .
O11 O 0.35192(11) 0.0667(5) 0.6282(2) 0.0528(14) Uani 1 1 d . . . . .
N18 N 0.47747(11) 0.9642(4) 0.5652(2) 0.0327(12) Uani 1 1 d . . . . .
C68 C 0.49787(12) 0.7728(5) 0.7272(2) 0.0356(14) Uani 0.5 1 d . . P A 1
N20 N 0.49787(12) 0.7728(5) 0.7272(2) 0.0356(14) Uani 0.5 1 d . . P A 2
N9 N 0.39612(10) 0.2134(4) 0.5206(2) 0.0345(13) Uani 1 1 d . . . . .
C10 C 0.47404(11) 0.4020(5) 0.6186(2) 0.0283(13) Uani 1 1 d . . . . .
H10 H 0.4785 0.4647 0.6369 0.034 Uiso 1 1 calc R U . . .
C16 C 0.44747(11) 0.3936(5) 0.8400(2) 0.0227(12) Uani 1 1 d . . . . .
O6 O 0.30469(9) 0.3102(5) 0.5811(3) 0.0544(15) Uani 1 1 d . . . . .
N10 N 0.37149(11) -0.0056(4) 0.5248(2) 0.0356(13) Uani 1 1 d . . . . .
O8 O 0.35159(9) 0.3546(4) 0.5253(3) 0.0534(15) Uani 1 1 d . . . . .
C15 C 0.45613(11) 0.3037(5) 0.8743(2) 0.0243(12) Uani 1 1 d . . . . .
C5 C 0.44956(11) 0.1304(5) 0.6522(2) 0.0244(12) Uani 1 1 d . . . . .
N12 N 0.36687(11) 0.2716(6) 0.6742(3) 0.0470(16) Uani 1 1 d . . . . .
C20 C 0.45723(12) 0.5234(5) 0.7740(2) 0.0281(13) Uani 1 1 d . . . . .
H20 H 0.4687 0.5516 0.7497 0.034 Uiso 1 1 calc R U . . .
C6 C 0.45930(11) 0.2215(5) 0.6204(2) 0.0256(12) Uani 1 1 d . . . . .
C14 C 0.45497(12) 0.3112(5) 0.9302(2) 0.0300(14) Uani 1 1 d . . . . .
H14 H 0.449 0.3736 0.9466 0.036 Uiso 1 1 calc R U . . .
C66 C 0.48281(12) 0.8954(5) 0.5935(2) 0.0290(13) Uani 1 1 d . . . . .
C1 C 0.45742(14) 0.0000(5) 0.7188(3) 0.0382(16) Uani 1 1 d . . . . .
H1 H 0.468 -0.0285 0.7451 0.046 Uiso 1 1 calc R U . . .
N19 N 0.52860(11) 0.5717(5) 0.5862(2) 0.0360(13) Uani 1 1 d . . . . .
C11 C 0.47159(12) 0.1259(5) 0.8806(3) 0.0309(14) Uani 1 1 d . . . . .
H11 H 0.4767 0.0625 0.864 0.037 Uiso 1 1 calc R U . . .
N5 N 0.28328(12) 0.1025(6) 0.5572(3) 0.0530(17) Uani 1 1 d . . . . .
N7 N 0.33253(12) 0.2202(6) 0.4382(3) 0.0505(17) Uani 1 1 d . . . . .
C13 C 0.46286(13) 0.2239(6) 0.9608(3) 0.0350(15) Uani 1 1 d . . . . .
H13 H 0.4624 0.2276 0.998 0.042 Uiso 1 1 calc R U . . .
C45 C 0.40265(12) 0.1224(6) 0.4936(3) 0.0353(15) Uani 1 1 d . . . . .
C9 C 0.47533(12) 0.3994(6) 0.5630(3) 0.0337(15) Uani 1 1 d . . . . .
H9 H 0.4805 0.4601 0.5441 0.04 Uiso 1 1 calc R U . . .
C67 C 0.51563(13) 0.6322(5) 0.6068(3) 0.0317(14) Uani 1 1 d . . . . .
C4 C 0.42625(13) 0.0868(6) 0.6431(3) 0.0356(15) Uani 1 1 d . . . . .
H4 H 0.4156 0.1174 0.6176 0.043 Uiso 1 1 calc R U . . .
C17 C 0.42379(12) 0.4375(5) 0.8448(3) 0.0320(14) Uani 1 1 d . . . . .
H17 H 0.4125 0.4085 0.8693 0.038 Uiso 1 1 calc R U . . .
N15 N 0.41094(14) 0.9195(6) 0.3667(3) 0.0587(19) Uani 1 1 d . . . . .
C2 C 0.43449(15) -0.0449(6) 0.7101(3) 0.0462(19) Uani 1 1 d . . . . .
H2 H 0.4295 -0.1045 0.7302 0.055 Uiso 1 1 calc R U . . .
N17 N 0.43039(14) 0.6373(7) 0.6460(3) 0.063(2) Uani 1 1 d . . . . .
C46 C 0.39614(12) 0.0171(5) 0.5161(3) 0.0323(14) Uani 1 1 d . . . . .
N8 N 0.33667(12) 0.4261(6) 0.5018(4) 0.064(2) Uani 1 1 d . . . . .
C12 C 0.47131(12) 0.1321(6) 0.9361(3) 0.0327(15) Uani 1 1 d . . . . .
H12 H 0.4769 0.0739 0.9565 0.039 Uiso 1 1 calc R U . . .
N6 N 0.29299(13) 0.2987(7) 0.6274(4) 0.069(2) Uani 1 1 d . . . . .
C65 C 0.45013(14) 0.6701(6) 0.6453(3) 0.0397(16) Uani 1 1 d . . . . .
C18 C 0.41673(13) 0.5252(6) 0.8132(3) 0.0388(16) Uani 1 1 d . . . . .
H18 H 0.4007 0.5542 0.8158 0.047 Uiso 1 1 calc R U . . .
C19 C 0.43390(13) 0.5684(6) 0.7781(3) 0.0363(15) Uani 1 1 d . . . . .
H19 H 0.4296 0.6279 0.7572 0.044 Uiso 1 1 calc R U . . .
C41 C 0.40266(13) 0.3133(6) 0.5030(3) 0.0419(18) Uani 1 1 d . . . . .
H41 H 0.3978 0.3744 0.5221 0.05 Uiso 1 1 calc R U . . .
C44 C 0.41672(13) 0.1323(6) 0.4467(3) 0.0418(17) Uani 1 1 d . . . . .
H44 H 0.4215 0.0707 0.428 0.05 Uiso 1 1 calc R U . . .
N13 N 0.35360(14) 0.5811(7) 0.2918(3) 0.064(2) Uani 1 1 d . . . . .
C3 C 0.41853(14) -0.0029(6) 0.6718(3) 0.0450(18) Uani 1 1 d . . . . .
H3 H 0.4029 -0.0341 0.6653 0.054 Uiso 1 1 calc R U . . .
C60 C 0.38568(13) 0.3430(7) 0.6678(3) 0.0461(19) Uani 1 1 d . . . . .
H60 H 0.3845 0.3968 0.6419 0.055 Uiso 1 1 calc R U . . .
N11 N 0.33954(16) 0.0587(7) 0.6737(3) 0.066(2) Uani 1 1 d . . . . .
C42 C 0.41636(13) 0.3237(6) 0.4572(3) 0.0467(19) Uani 1 1 d . . . . .
H42 H 0.4209 0.3922 0.4452 0.056 Uiso 1 1 calc R U . . .
C47 C 0.41379(15) -0.0613(6) 0.5289(3) 0.0408(17) Uani 1 1 d . . . . .
H47 H 0.4307 -0.0476 0.523 0.049 Uiso 1 1 calc R U . . .
C56 C 0.36796(15) 0.1915(8) 0.7105(3) 0.050(2) Uani 1 1 d . . . . .
C7 C 0.46058(12) 0.2170(6) 0.5651(2) 0.0313(14) Uani 1 1 d . . . . .
H7 H 0.4559 0.1541 0.5473 0.038 Uiso 1 1 calc R U . . .
C59 C 0.40680(14) 0.3356(8) 0.7002(3) 0.055(2) Uani 1 1 d . . . . .
H59 H 0.4199 0.3845 0.6959 0.066 Uiso 1 1 calc R U . . .
C36 C 0.33034(14) 0.4149(7) 0.4508(5) 0.068(3) Uani 1 1 d . . . . .
C43 C 0.42358(14) 0.2331(7) 0.4281(3) 0.0463(18) Uani 1 1 d . . . . .
H43 H 0.4328 0.2402 0.3968 0.056 Uiso 1 1 calc R U . . .
C50 C 0.36403(16) -0.1000(6) 0.5462(3) 0.0464(18) Uani 1 1 d . . . . .
H50 H 0.347 -0.1129 0.5519 0.056 Uiso 1 1 calc R U . . .
C49 C 0.38148(19) -0.1774(6) 0.5595(3) 0.055(2) Uani 1 1 d . . . . .
H49 H 0.3764 -0.2422 0.5749 0.065 Uiso 1 1 calc R U . . .
N14 N 0.39040(17) 0.5695(6) 0.4876(4) 0.072(2) Uani 1 1 d . . . . .
C21 C 0.27737(17) 0.0487(7) 0.5120(4) 0.060(2) Uani 1 1 d . . . . .
H21 H 0.2892 0.0052 0.4952 0.072 Uiso 1 1 calc R U . . .
C62 C 0.38110(16) 0.6260(7) 0.4578(3) 0.052(2) Uani 1 1 d . . . . .
C61 C 0.35726(15) 0.6377(7) 0.3264(3) 0.0477(18) Uani 1 1 d . . . . .
C63 C 0.39580(15) 0.8587(7) 0.3787(3) 0.0473(19) Uani 1 1 d . . . . .
C8 C 0.46881(13) 0.3057(6) 0.5359(2) 0.0372(16) Uani 1 1 d . . . . .
H8 H 0.4699 0.3022 0.4987 0.045 Uiso 1 1 calc R U . . .
C40 C 0.32863(17) 0.5104(7) 0.5288(6) 0.082(4) Uani 1 1 d . . . . .
H40 H 0.3329 0.5174 0.5648 0.098 Uiso 1 1 calc R U . . .
C31 C 0.33933(17) 0.1315(9) 0.4110(4) 0.062(2) Uani 1 1 d . . . . .
H31 H 0.3337 0.064 0.4221 0.074 Uiso 1 1 calc R U . . .
C22 C 0.25320(17) 0.0595(8) 0.4907(4) 0.067(3) Uani 1 1 d . . . . .
H22 H 0.2489 0.0223 0.4596 0.08 Uiso 1 1 calc R U . . .
C57 C 0.38880(16) 0.1836(8) 0.7437(3) 0.056(2) Uani 1 1 d . . . . .
H57 H 0.3896 0.1293 0.7694 0.068 Uiso 1 1 calc R U . . .
C25 C 0.26655(15) 0.1666(8) 0.5828(4) 0.057(2) Uani 1 1 d . . . . .
C23 C 0.23580(17) 0.1234(9) 0.5149(4) 0.070(3) Uani 1 1 d . . . . .
H23 H 0.2198 0.1309 0.5002 0.083 Uiso 1 1 calc R U . . .
C35 C 0.34006(15) 0.3201(8) 0.4211(4) 0.064(3) Uani 1 1 d . . . . .
C48 C 0.40673(17) -0.1584(6) 0.5499(3) 0.049(2) Uani 1 1 d . . . . .
H48 H 0.4187 -0.2111 0.5577 0.059 Uiso 1 1 calc R U . . .
C37 C 0.31621(15) 0.4928(8) 0.4234(6) 0.081(4) Uani 1 1 d . . . . .
H37 H 0.3126 0.4857 0.387 0.097 Uiso 1 1 calc R U . . .
C55 C 0.34625(16) 0.1189(8) 0.7165(3) 0.057(2) Uani 1 1 d . . . . .
C26 C 0.27425(19) 0.2228(10) 0.6308(5) 0.075(3) Uani 1 1 d . . . . .
C58 C 0.40854(16) 0.2559(9) 0.7389(3) 0.061(3) Uani 1 1 d . . . . .
H58 H 0.4226 0.251 0.7611 0.073 Uiso 1 1 calc R U . . .
C24 C 0.24229(15) 0.1774(9) 0.5617(4) 0.069(3) Uani 1 1 d . . . . .
H24 H 0.2305 0.2205 0.579 0.082 Uiso 1 1 calc R U . . .
C39 C 0.3138(2) 0.5899(9) 0.5041(8) 0.108(6) Uani 1 1 d . . . . .
H39 H 0.3081 0.6489 0.5237 0.129 Uiso 1 1 calc R U . . .
O2S O 0.39131(18) 0.7565(8) 0.7226(4) 0.115(3) Uani 1 1 d . . . . .
C32 C 0.3546(2) 0.1394(11) 0.3669(4) 0.078(3) Uani 1 1 d . . . . .
H32 H 0.3595 0.0774 0.3487 0.094 Uiso 1 1 calc R U . . .
C64 C 0.3320(2) 0.8298(8) 0.4207(5) 0.081(3) Uani 1 1 d . . . . .
C51 C 0.3206(3) -0.0141(11) 0.6775(4) 0.100(5) Uani 1 1 d . . . . .
H51 H 0.3163 -0.058 0.6486 0.12 Uiso 1 1 calc R U . . .
C38 C 0.3078(2) 0.5797(10) 0.4519(8) 0.114(6) Uani 1 1 d . . . . .
H38 H 0.298 0.6321 0.4352 0.137 Uiso 1 1 calc R U . . .
N16 N 0.3144(2) 0.8775(10) 0.4295(7) 0.157(7) Uani 1 1 d . . . . .
C34 C 0.3546(2) 0.3303(11) 0.3766(5) 0.091(4) Uani 1 1 d . . . . .
H34 H 0.3592 0.3985 0.3645 0.11 Uiso 1 1 calc R U . . .
C54 C 0.33338(19) 0.1091(10) 0.7636(4) 0.077(3) Uani 1 1 d . . . . .
H54 H 0.3378 0.1528 0.7925 0.092 Uiso 1 1 calc R U . . .
C30 C 0.29943(19) 0.3612(11) 0.6694(5) 0.090(4) Uani 1 1 d . . . . .
H30 H 0.3114 0.4152 0.6651 0.108 Uiso 1 1 calc R U . . .
C27 C 0.2624(3) 0.2083(14) 0.6795(5) 0.113(5) Uani 1 1 d . . . . .
H27 H 0.2493 0.1592 0.683 0.136 Uiso 1 1 calc R U . . .
C29 C 0.2885(3) 0.3463(16) 0.7185(7) 0.130(7) Uani 1 1 d . . . . .
H29 H 0.2935 0.3888 0.7475 0.156 Uiso 1 1 calc R U . . .
C33 C 0.3625(3) 0.2393(14) 0.3498(6) 0.111(5) Uani 1 1 d . . . . .
H33 H 0.3731 0.2454 0.3204 0.134 Uiso 1 1 calc R U . . .
C53 C 0.3142(2) 0.0370(13) 0.7693(5) 0.107(5) Uani 1 1 d . . . . .
H53 H 0.306 0.0286 0.8018 0.128 Uiso 1 1 calc R U . . .
C52 C 0.3078(3) -0.0216(14) 0.7260(5) 0.129(6) Uani 1 1 d . . . . .
H52 H 0.2943 -0.0689 0.7284 0.155 Uiso 1 1 calc R U . . .
C28 C 0.2710(4) 0.2718(17) 0.7248(7) 0.148(8) Uani 1 1 d . . . . .
H28 H 0.2642 0.2601 0.7585 0.177 Uiso 1 1 calc R U . . .
Cd2 Cd 0.48819(2) 0.74633(4) 0.64057(2) 0.03029(12) Uani 1 1 d . . . . .
Cd1 Cd 0.36584(2) 0.74093(5) 0.39809(2) 0.04566(15) Uani 1 1 d . . . . .
Cd3 Cd 0.26036(4) 0.75961(15) 0.60889(7) 0.0739(5) Uani 0.5 1 d D . P B 1
C72 C 0.2530(5) 0.7565(18) 0.5256(8) 0.065(6) Uani 0.25 1 d D . P B 1
N24 N 0.2530(5) 0.7565(18) 0.5256(8) 0.065(6) Uani 0.25 1 d . . P B 1
C69 C 0.3008(3) 0.764(3) 0.6054(16) 0.182(10) Uani 0.6667 1 d D U P B 1
N21 N 0.3223(3) 0.762(3) 0.6065(14) 0.197(10) Uani 0.6667 1 d D U P B 1
C71 C 0.2465(6) 0.5986(16) 0.6419(12) 0.159(11) Uani 0.6667 1 d D U P B 1
N23 N 0.2384(5) 0.5049(14) 0.6468(10) 0.165(9) Uani 0.6667 1 d D U P B 1
C70 C 0.2433(5) 0.8974(19) 0.6471(7) 0.067(5) Uani 0.5 1 d D U P B 1
N22 N 0.2323(3) 0.9605(13) 0.6655(6) 0.091(5) Uani 0.6667 1 d . U P B 1
Cd3A Cd 0.24349(12) 0.7110(5) 0.60539(17) 0.0808(18) Uani 0.1667 1 d D . P C 2
C72A C 0.2459(6) 0.734(3) 0.5159(8) 0.035(10) Uani 0.1667 1 d D U P C 2
C70A C 0.2322(7) 0.862(3) 0.644(2) 0.012(13) Uani 0.0833 1 d D U P C 2
N24A N 0.2459(6) 0.734(3) 0.5159(8) 0.035(10) Uani 0.0833 1 d . U P C 2
O5S O 0.2839(6) 0.879(2) 0.8646(12) 0.189(11) Uani 0.5 1 d D U P D 1
O7S O 0.2992(5) 0.646(2) 0.7873(11) 0.164(9) Uani 0.5 1 d . U P E 1
O6S O 0.2916(4) 0.8013(18) 0.8457(9) 0.047(5) Uani 0.25 1 d D U P F 2
O8S O 0.33066(7) 0.7023(3) 0.71848(14) 0.0216(8) Uani 1 1 d D . . G 3
O9S O 0.3469(3) 0.5314(9) 0.6907(8) 0.057(7) Uani 0.25 1 d D . P H 4
O1S O 0.38601(15) 0.5562(6) 0.6006(3) 0.091(3) Uani 1 1 d . . . I 5
O3S O 0.4208(4) 0.138(2) 0.3171(9) 0.137(7) Uani 0.5 1 d . U P J 6

loop_
_atom_site_aniso_label
_atom_site_aniso_U_11
_atom_site_aniso_U_22
_atom_site_aniso_U_33
_atom_site_aniso_U_23
_atom_site_aniso_U_13
_atom_site_aniso_U_12
Yb1 0.02246(18) 0.01765(17) 0.01583(17) 0 -0.00183(13) 0
Yb2 0.02798(16) 0.03332(18) 0.0551(2) -0.00715(14) -0.00892(13) -0.00126(12)
O3 0.029(2) 0.022(2) 0.0167(19) 0.0009(16) 0.0004(16) -0.0051(17)
O1 0.027(2) 0.021(2) 0.024(2) -0.0051(16) -0.0053(16) -0.0001(17)
O4 0.021(2) 0.023(2) 0.0196(19) -0.0003(16) -0.0001(15) -0.0001(16)
O2 0.023(2) 0.025(2) 0.0170(19) -0.0026(16) -0.0038(15) 0.0005(16)
O10 0.032(2) 0.030(2) 0.046(3) -0.004(2) -0.013(2) 0.004(2)
N4 0.025(2) 0.019(2) 0.021(2) 0.0010(19) -0.0014(19) -0.0003(19)
O9 0.032(2) 0.036(3) 0.044(3) -0.007(2) -0.009(2) 0.001(2)
N1 0.030(3) 0.025(3) 0.025(3) -0.006(2) -0.003(2) 0.001(2)
N3 0.024(2) 0.023(2) 0.023(2) 0.001(2) 0.0021(19) -0.003(2)
N2 0.025(2) 0.025(3) 0.019(2) 0.000(2) -0.0053(19) 0.003(2)
O5 0.043(3) 0.054(3) 0.059(3) -0.004(3) 0.005(3) -0.008(3)
O7 0.026(2) 0.043(3) 0.060(3) 0.005(2) -0.005(2) -0.005(2)
O12 0.024(2) 0.056(3) 0.062(3) -0.018(3) -0.013(2) 0.002(2)
O11 0.069(4) 0.049(3) 0.040(3) -0.001(2) -0.004(3) -0.001(3)
N18 0.046(3) 0.028(3) 0.025(3) 0.001(2) -0.001(2) 0.002(2)
C68 0.044(4) 0.031(3) 0.032(3) -0.002(2) 0.001(3) 0.000(3)
N20 0.044(4) 0.031(3) 0.032(3) -0.002(2) 0.001(3) 0.000(3)
N9 0.025(3) 0.033(3) 0.046(3) -0.006(3) -0.013(2) 0.002(2)
C10 0.029(3) 0.029(3) 0.027(3) 0.004(3) -0.009(3) 0.001(3)
C16 0.025(3) 0.022(3) 0.021(3) 0.000(2) 0.001(2) -0.003(2)
O6 0.027(3) 0.050(3) 0.086(4) -0.023(3) -0.007(3) 0.001(2)
N10 0.041(3) 0.028(3) 0.038(3) -0.005(2) -0.011(3) 0.001(2)
O8 0.023(2) 0.032(3) 0.106(5) 0.005(3) -0.013(3) 0.002(2)
C15 0.024(3) 0.026(3) 0.022(3) 0.004(2) 0.002(2) -0.005(2)
C5 0.030(3) 0.021(3) 0.023(3) -0.008(2) -0.002(2) -0.001(2)
N12 0.028(3) 0.064(4) 0.049(4) -0.021(3) -0.002(3) -0.003(3)
C20 0.040(4) 0.023(3) 0.022(3) 0.002(2) -0.002(3) 0.000(3)
C6 0.025(3) 0.029(3) 0.023(3) -0.005(2) -0.004(2) 0.004(2)
C14 0.031(3) 0.034(3) 0.025(3) 0.002(3) 0.008(3) -0.006(3)
C66 0.039(4) 0.021(3) 0.026(3) -0.005(3) 0.000(3) -0.005(3)
C1 0.052(4) 0.025(3) 0.038(4) 0.001(3) -0.004(3) -0.003(3)
N19 0.039(3) 0.030(3) 0.039(3) 0.006(3) 0.005(3) 0.007(3)
C11 0.031(3) 0.028(3) 0.034(3) 0.011(3) 0.006(3) 0.003(3)
N5 0.038(4) 0.056(4) 0.065(5) -0.006(4) 0.006(3) -0.019(3)
N7 0.034(3) 0.047(4) 0.070(5) 0.014(3) -0.016(3) 0.005(3)
C13 0.034(4) 0.048(4) 0.022(3) 0.008(3) 0.004(3) 0.001(3)
C45 0.028(3) 0.038(4) 0.040(4) -0.003(3) -0.012(3) 0.004(3)
C9 0.032(3) 0.044(4) 0.026(3) 0.010(3) -0.006(3) -0.001(3)
C67 0.042(4) 0.027(3) 0.026(3) 0.008(3) -0.003(3) -0.005(3)
C4 0.037(4) 0.037(4) 0.032(3) -0.013(3) -0.008(3) 0.001(3)
C17 0.028(3) 0.036(4) 0.032(3) 0.002(3) 0.006(3) 0.001(3)
N15 0.055(4) 0.063(5) 0.058(4) -0.029(4) 0.009(3) -0.012(4)
C2 0.055(5) 0.026(4) 0.057(5) -0.004(3) -0.001(4) -0.017(3)
N17 0.050(4) 0.081(6) 0.056(4) 0.023(4) -0.010(3) -0.015(4)
C46 0.035(4) 0.032(3) 0.030(3) -0.009(3) -0.007(3) 0.005(3)
N8 0.022(3) 0.038(4) 0.132(8) 0.008(4) -0.010(4) -0.002(3)
C12 0.030(3) 0.037(4) 0.032(3) 0.018(3) 0.002(3) 0.003(3)
N6 0.031(4) 0.078(6) 0.098(6) -0.039(5) -0.001(4) 0.008(4)
C65 0.045(4) 0.043(4) 0.031(4) 0.008(3) -0.002(3) -0.003(3)
C18 0.030(3) 0.040(4) 0.046(4) 0.005(3) -0.001(3) 0.012(3)
C19 0.040(4) 0.033(4) 0.036(4) 0.002(3) -0.001(3) 0.006(3)
C41 0.026(3) 0.032(4) 0.068(5) -0.001(3) -0.014(3) 0.000(3)
C44 0.033(4) 0.048(4) 0.045(4) -0.006(3) -0.011(3) 0.001(3)
N13 0.057(5) 0.068(5) 0.067(5) -0.006(4) 0.002(4) -0.013(4)
C3 0.044(4) 0.036(4) 0.055(5) -0.012(3) -0.003(4) -0.015(3)
C60 0.028(4) 0.058(5) 0.052(5) -0.022(4) 0.002(3) 0.000(3)
N11 0.076(5) 0.069(5) 0.053(5) 0.003(4) -0.002(4) -0.018(4)
C42 0.029(4) 0.042(4) 0.069(5) 0.008(4) -0.015(4) -0.008(3)
C47 0.051(4) 0.041(4) 0.031(4) -0.015(3) -0.007(3) 0.012(3)
C56 0.040(4) 0.072(6) 0.037(4) -0.018(4) 0.002(3) 0.001(4)
C7 0.032(3) 0.037(4) 0.025(3) -0.009(3) -0.008(3) 0.003(3)
C59 0.026(4) 0.090(7) 0.050(5) -0.037(5) -0.005(3) 0.001(4)
C36 0.017(4) 0.044(5) 0.144(10) 0.033(6) -0.008(5) -0.005(3)
C43 0.034(4) 0.053(5) 0.052(5) 0.001(4) -0.007(3) -0.012(3)
C50 0.059(5) 0.032(4) 0.048(4) -0.004(3) -0.003(4) -0.004(3)
C49 0.083(6) 0.032(4) 0.049(5) 0.000(3) -0.002(4) 0.004(4)
N14 0.093(6) 0.040(4) 0.083(6) -0.004(4) -0.034(5) 0.012(4)
C21 0.053(5) 0.053(5) 0.074(6) -0.009(4) 0.008(4) -0.027(4)
C62 0.061(5) 0.039(4) 0.056(5) -0.007(4) 0.000(4) 0.013(4)
C61 0.043(4) 0.047(5) 0.052(5) 0.003(4) 0.000(4) -0.004(4)
C63 0.050(5) 0.050(5) 0.042(4) -0.019(4) -0.003(4) 0.006(4)
C8 0.037(4) 0.061(5) 0.014(3) 0.003(3) -0.004(3) -0.003(3)
C40 0.045(5) 0.036(5) 0.165(12) -0.010(6) -0.010(6) 0.001(4)
C31 0.055(5) 0.074(6) 0.056(5) 0.009(5) -0.011(4) 0.009(5)
C22 0.053(6) 0.073(6) 0.074(6) -0.007(5) -0.004(5) -0.036(5)
C57 0.048(5) 0.085(7) 0.037(4) -0.018(4) 0.003(3) 0.010(5)
C25 0.041(4) 0.067(6) 0.064(6) -0.010(5) 0.011(4) -0.013(4)
C23 0.037(5) 0.079(7) 0.092(7) 0.000(6) 0.001(5) -0.032(5)
C35 0.031(4) 0.063(6) 0.098(7) 0.041(5) -0.005(4) 0.001(4)
C48 0.066(5) 0.037(4) 0.045(4) -0.006(3) -0.015(4) 0.014(4)
C37 0.032(4) 0.048(6) 0.162(11) 0.040(6) -0.013(6) -0.004(4)
C55 0.051(5) 0.074(6) 0.047(5) -0.008(4) -0.003(4) -0.005(4)
C26 0.049(5) 0.099(8) 0.076(7) -0.026(6) 0.011(5) 0.001(5)
C58 0.040(5) 0.103(8) 0.040(5) -0.033(5) -0.009(4) 0.016(5)
C24 0.031(4) 0.078(7) 0.097(8) -0.005(6) 0.013(4) -0.020(4)
C39 0.049(6) 0.039(6) 0.235(19) -0.009(8) -0.021(9) 0.003(5)
O2S 0.094(6) 0.115(8) 0.135(8) 0.001(6) 0.014(6) -0.021(5)
C32 0.074(7) 0.105(9) 0.057(6) 0.004(6) -0.011(5) 0.019(6)
C64 0.063(6) 0.047(5) 0.133(10) -0.011(6) 0.029(6) 0.001(5)
C51 0.133(11) 0.111(10) 0.056(6) 0.003(6) -0.010(7) -0.068(9)
C38 0.036(6) 0.053(7) 0.25(2) 0.033(10) -0.021(9) -0.003(5)
N16 0.080(7) 0.087(8) 0.30(2) -0.066(11) 0.065(10) 0.009(6)
C34 0.054(6) 0.098(9) 0.123(10) 0.060(8) 0.012(6) 0.011(6)
C54 0.067(6) 0.109(9) 0.054(6) -0.013(6) 0.006(5) -0.018(6)
C30 0.049(6) 0.112(9) 0.109(9) -0.066(8) -0.012(6) 0.016(6)
C27 0.089(9) 0.162(14) 0.088(9) -0.039(9) 0.035(7) -0.016(9)
C29 0.088(10) 0.171(17) 0.130(13) -0.093(13) 0.005(9) -0.009(10)
C33 0.075(8) 0.157(15) 0.103(10) 0.062(10) 0.022(7) 0.019(9)
C53 0.088(8) 0.171(15) 0.062(7) -0.006(8) 0.003(6) -0.053(9)
C52 0.133(12) 0.171(16) 0.083(9) 0.012(10) 0.010(8) -0.093(12)
C28 0.131(14) 0.21(2) 0.103(12) -0.080(13) 0.048(11) 0.003(14)
Cd2 0.0402(3) 0.0261(2) 0.0245(2) 0.00146(18) -0.00007(19) 0.00124(19)
Cd1 0.0482(3) 0.0403(3) 0.0485(3) 0.0030(2) 0.0064(3) 0.0071(2)
Cd3 0.0806(12) 0.0875(12) 0.0537(9) -0.0109(8) 0.0028(8) -0.0033(9)
C72 0.065(13) 0.057(12) 0.073(14) -0.014(10) -0.027(11) -0.004(9)
N24 0.065(13) 0.057(12) 0.073(14) -0.014(10) -0.027(11) -0.004(9)
C69 0.187(10) 0.179(11) 0.180(11) -0.010(5) -0.003(5) 0.004(5)
N21 0.192(10) 0.197(11) 0.201(11) -0.007(5) 0.006(5) -0.003(5)
C71 0.157(11) 0.159(12) 0.159(11) -0.001(5) 0.011(5) 0.003(5)
N23 0.164(10) 0.168(10) 0.164(10) -0.004(5) 0.018(5) 0.009(5)
C70 0.095(16) 0.067(13) 0.039(10) -0.003(8) -0.016(10) -0.005(11)
N22 0.123(13) 0.088(11) 0.064(9) 0.021(8) 0.012(8) 0.012(9)
Cd3A 0.109(4) 0.091(4) 0.043(2) -0.001(2) -0.020(3) 0.074(4)
C72A 0.031(11) 0.035(11) 0.038(12) -0.004(7) -0.008(7) -0.001(6)
C70A 0.012(14) 0.012(14) 0.011(14) 0.000(5) -0.001(5) -0.002(5)
N24A 0.031(11) 0.035(11) 0.038(12) -0.004(7) -0.008(7) -0.001(6)
O5S 0.186(12) 0.195(12) 0.186(12) 0.004(5) 0.003(5) -0.008(5)
O7S 0.159(10) 0.168(10) 0.165(10) 0.002(5) 0.009(5) 0.006(5)
O6S 0.041(6) 0.047(6) 0.053(6) 0.009(5) -0.008(5) -0.009(5)
O8S 0.027(2) 0.027(2) 0.0111(17) 0.0029(15) -0.0083(15) 0.0148(17)
O9S 0.044(12) 0.029(10) 0.098(18) 0.028(11) -0.049(12) -0.022(9)
O1S 0.105(6) 0.056(4) 0.111(6) 0.012(4) -0.055(5) -0.028(4)
O3S 0.144(9) 0.136(9) 0.132(8) -0.003(5) 0.006(5) -0.006(5)

loop_
_atom_type_symbol
_atom_type_description
_atom_type_scat_dispersion_real
_atom_type_scat_dispersion_imag
_atom_type_scat_source
C C 0.0033 0.0016 'International Tables Vol C Tables 4.2.6.8 and 6.1.1.4'
Cd Cd -0.8075 1.2024 'International Tables Vol C Tables 4.2.6.8 and 6.1.1.4'
N N 0.0061 0.0033 'International Tables Vol C Tables 4.2.6.8 and 6.1.1.4'
O O 0.0106 0.006 'International Tables Vol C Tables 4.2.6.8 and 6.1.1.4'
Yb Yb -0.385 5.5486 'International Tables Vol C Tables 4.2.6.8 and 6.1.1.4'
H H 0 0 'International Tables Vol C Tables 4.2.6.8 and 6.1.1.4'

loop_
_geom_angle_atom_site_label_1
_geom_angle_atom_site_label_2
_geom_angle_atom_site_label_3
_geom_angle
_geom_angle_site_symmetry_1
_geom_angle_site_symmetry_3
_geom_angle_publ_flag
O1 Yb1 O1 82.0(2) . 2_656 ?
O1 Yb1 O4 108.27(14) . 2_656 ?
O1 Yb1 O4 146.56(14) 2_656 2_656 ?
O1 Yb1 O4 146.55(14) . . ?
O1 Yb1 O4 108.27(14) 2_656 . ?
O4 Yb1 O4 80.96(19) 2_656 . ?
O1 Yb1 O2 140.24(14) . 2_656 ?
O1 Yb1 O2 72.38(14) 2_656 2_656 ?
O4 Yb1 O2 80.71(13) 2_656 2_656 ?
O4 Yb1 O2 72.04(13) . 2_656 ?
O1 Yb1 O2 72.38(14) . . ?
O1 Yb1 O2 140.24(14) 2_656 . ?
O4 Yb1 O2 72.04(13) 2_656 . ?
O4 Yb1 O2 80.71(13) . . ?
O2 Yb1 O2 144.02(19) 2_656 . ?
O1 Yb1 O3 81.81(14) . . ?
O1 Yb1 O3 71.97(14) 2_656 . ?
O4 Yb1 O3 139.82(14) 2_656 . ?
O4 Yb1 O3 72.03(13) . . ?
O2 Yb1 O3 116.74(13) 2_656 . ?
O2 Yb1 O3 74.63(14) . . ?
O1 Yb1 O3 71.98(14) . 2_656 ?
O1 Yb1 O3 81.81(14) 2_656 2_656 ?
O4 Yb1 O3 72.03(13) 2_656 2_656 ?
O4 Yb1 O3 139.82(14) . 2_656 ?
O2 Yb1 O3 74.63(13) 2_656 2_656 ?
O2 Yb1 O3 116.74(13) . 2_656 ?
O3 Yb1 O3 145.16(19) . 2_656 ?
O12 Yb2 O8 86.5(2) . . ?
O12 Yb2 O5 105.8(2) . . ?
O8 Yb2 O5 144.15(19) . . ?
O12 Yb2 O10 142.60(17) . . ?
O8 Yb2 O10 105.0(2) . . ?
O5 Yb2 O10 85.76(19) . . ?
O12 Yb2 O6 72.56(19) . . ?
O8 Yb2 O6 78.7(2) . . ?
O5 Yb2 O6 73.4(2) . . ?
O10 Yb2 O6 144.05(17) . . ?
O12 Yb2 O7 144.45(19) . . ?
O8 Yb2 O7 72.34(19) . . ?
O5 Yb2 O7 79.07(19) . . ?
O10 Yb2 O7 71.99(17) . . ?
O6 Yb2 O7 75.4(2) . . ?
O12 Yb2 O9 79.06(17) . . ?
O8 Yb2 O9 72.04(17) . . ?
O5 Yb2 O9 142.66(19) . . ?
O10 Yb2 O9 71.34(16) . . ?
O6 Yb2 O9 140.13(17) . . ?
O7 Yb2 O9 118.76(17) . . ?
O12 Yb2 O11 71.9(2) . . ?
O8 Yb2 O11 142.60(19) . . ?
O5 Yb2 O11 72.6(2) . . ?
O10 Yb2 O11 78.25(18) . . ?
O6 Yb2 O11 120.7(2) . . ?
O7 Yb2 O11 140.05(18) . . ?
O9 Yb2 O11 74.05(19) . . ?
N3 O3 Yb1 119.7(3) . . ?
N1 O1 Yb1 125.4(3) . . ?
N4 O4 Yb1 124.7(3) . . ?
N2 O2 Yb1 119.2(3) . . ?
N10 O10 Yb2 125.0(4) . . ?
O4 N4 C16 120.1(5) . . ?
O4 N4 C20 118.8(5) . . ?
C16 N4 C20 121.0(5) . . ?
N9 O9 Yb2 119.3(3) . . ?
O1 N1 C1 119.4(5) . . ?
O1 N1 C5 119.8(5) . . ?
C1 N1 C5 120.6(6) . . ?
O3 N3 C11 119.8(5) . . ?
O3 N3 C15 119.4(5) . . ?
C11 N3 C15 120.8(5) . . ?
O2 N2 C10 119.1(5) . . ?
O2 N2 C6 119.5(5) . . ?
C10 N2 C6 121.4(5) . . ?
N5 O5 Yb2 124.6(5) . . ?
N7 O7 Yb2 117.2(4) . . ?
N12 O12 Yb2 125.2(4) . . ?
N11 O11 Yb2 119.0(5) . . ?
C68 C68 Cd2 171.3(3) 2_656 . ?
N20 N20 Cd2 171.3(3) 2_656 . ?
O9 N9 C45 119.0(6) . . ?
O9 N9 C41 119.1(6) . . ?
C45 N9 C41 121.9(7) . . ?
N2 C10 C9 120.5(6) . . ?
N2 C10 H10 119.8 . . ?
C9 C10 H10 119.8 . . ?
N4 C16 C17 119.4(5) . . ?
N4 C16 C15 118.6(5) . . ?
C17 C16 C15 121.9(5) . . ?
N6 O6 Yb2 117.6(5) . . ?
O10 N10 C50 118.4(6) . . ?
O10 N10 C46 119.6(6) . . ?
C50 N10 C46 122.0(6) . . ?
N8 O8 Yb2 125.9(4) . . ?
N3 C15 C14 120.2(5) . . ?
N3 C15 C16 118.9(5) . . ?
C14 C15 C16 120.8(6) . . ?
N1 C5 C4 119.8(6) . . ?
N1 C5 C6 117.9(5) . . ?
C4 C5 C6 122.2(6) . . ?
O12 N12 C56 119.5(6) . . ?
O12 N12 C60 118.1(7) . . ?
C56 N12 C60 122.3(7) . . ?
N4 C20 C19 120.7(6) . . ?
N4 C20 H20 119.7 . . ?
C19 C20 H20 119.7 . . ?
N2 C6 C7 119.0(6) . . ?
N2 C6 C5 119.2(5) . . ?
C7 C6 C5 121.8(6) . . ?
C13 C14 C15 118.8(6) . . ?
C13 C14 H14 120.6 . . ?
C15 C14 H14 120.6 . . ?
N18 C66 Cd2 170.1(5) . . ?
N1 C1 C2 120.5(7) . . ?
N1 C1 H1 119.8 . . ?
C2 C1 H1 119.8 . . ?
N3 C11 C12 120.3(6) . . ?
N3 C11 H11 119.9 . . ?
C12 C11 H11 119.9 . . ?
O5 N5 C21 118.3(7) . . ?
O5 N5 C25 119.4(7) . . ?
C21 N5 C25 122.2(8) . . ?
O7 N7 C31 120.1(7) . . ?
O7 N7 C35 119.7(8) . . ?
C31 N7 C35 120.1(9) . . ?
C12 C13 C14 119.9(6) . . ?
C12 C13 H13 120 . . ?
C14 C13 H13 120 . . ?
N9 C45 C44 118.9(7) . . ?
N9 C45 C46 119.1(6) . . ?
C44 C45 C46 121.9(6) . . ?
C8 C9 C10 119.5(6) . . ?
C8 C9 H9 120.2 . . ?
C10 C9 H9 120.2 . . ?
N19 C67 Cd2 174.8(6) . . ?
C5 C4 C3 120.1(7) . . ?
C5 C4 H4 120 . . ?
C3 C4 H4 120 . . ?
C16 C17 C18 120.1(6) . . ?
C16 C17 H17 120 . . ?
C18 C17 H17 120 . . ?
C1 C2 C3 120.4(7) . . ?
C1 C2 H2 119.8 . . ?
C3 C2 H2 119.8 . . ?
N10 C46 C47 118.1(7) . . ?
N10 C46 C45 118.5(6) . . ?
C47 C46 C45 123.4(6) . . ?
C40 N8 O8 120.1(10) . . ?
C40 N8 C36 119.6(9) . . ?
O8 N8 C36 120.2(8) . . ?
C13 C12 C11 120.0(6) . . ?
C13 C12 H12 120 . . ?
C11 C12 H12 120 . . ?
O6 N6 C30 120.0(9) . . ?
O6 N6 C26 118.3(8) . . ?
C30 N6 C26 121.8(10) . . ?
N17 C65 Cd2 175.7(7) . . ?
C19 C18 C17 119.0(6) . . ?
C19 C18 H18 120.5 . . ?
C17 C18 H18 120.5 . . ?
C20 C19 C18 119.8(6) . . ?
C20 C19 H19 120.1 . . ?
C18 C19 H19 120.1 . . ?
N9 C41 C42 119.7(7) . . ?
N9 C41 H41 120.2 . . ?
C42 C41 H41 120.2 . . ?
C43 C44 C45 120.2(7) . . ?
C43 C44 H44 119.9 . . ?
C45 C44 H44 119.9 . . ?
C2 C3 C4 118.6(7) . . ?
C2 C3 H3 120.7 . . ?
C4 C3 H3 120.7 . . ?
N12 C60 C59 119.3(9) . . ?
N12 C60 H60 120.3 . . ?
C59 C60 H60 120.3 . . ?
O11 N11 C55 120.6(7) . . ?
O11 N11 C51 118.9(8) . . ?
C55 N11 C51 120.4(9) . . ?
C41 C42 C43 120.7(7) . . ?
C41 C42 H42 119.6 . . ?
C43 C42 H42 119.6 . . ?
C48 C47 C46 121.1(8) . . ?
C48 C47 H47 119.4 . . ?
C46 C47 H47 119.4 . . ?
N12 C56 C57 119.1(8) . . ?
N12 C56 C55 119.2(7) . . ?
C57 C56 C55 121.5(9) . . ?
C6 C7 C8 120.6(6) . . ?
C6 C7 H7 119.7 . . ?
C8 C7 H7 119.7 . . ?
C60 C59 C58 120.4(8) . . ?
C60 C59 H59 119.8 . . ?
C58 C59 H59 119.8 . . ?
N8 C36 C37 122.1(11) . . ?
N8 C36 C35 118.5(8) . . ?
C37 C36 C35 119.3(12) . . ?
C44 C43 C42 118.6(8) . . ?
C44 C43 H43 120.7 . . ?
C42 C43 H43 120.7 . . ?
N10 C50 C49 120.1(8) . . ?
N10 C50 H50 120 . . ?
C49 C50 H50 120 . . ?
C50 C49 C48 119.6(8) . . ?
C50 C49 H49 120.2 . . ?
C48 C49 H49 120.2 . . ?
N5 C21 C22 118.8(9) . . ?
N5 C21 H21 120.6 . . ?
C22 C21 H21 120.6 . . ?
N14 C62 Cd1 175.6(9) . . ?
N13 C61 Cd1 176.1(8) . . ?
N15 C63 Cd1 177.3(7) . . ?
C9 C8 C7 118.9(6) . . ?
C9 C8 H8 120.5 . . ?
C7 C8 H8 120.5 . . ?
N8 C40 C39 121.2(13) . . ?
N8 C40 H40 119.4 . . ?
C39 C40 H40 119.4 . . ?
N7 C31 C32 120.6(10) . . ?
N7 C31 H31 119.7 . . ?
C32 C31 H31 119.7 . . ?
C23 C22 C21 121.0(9) . . ?
C23 C22 H22 119.5 . . ?
C21 C22 H22 119.5 . . ?
C56 C57 C58 120.5(9) . . ?
C56 C57 H57 119.7 . . ?
C58 C57 H57 119.7 . . ?
N5 C25 C24 119.2(8) . . ?
N5 C25 C26 119.3(8) . . ?
C24 C25 C26 121.5(9) . . ?
C22 C23 C24 119.1(9) . . ?
C22 C23 H23 120.4 . . ?
C24 C23 H23 120.4 . . ?
C34 C35 N7 120.4(11) . . ?
C34 C35 C36 122.4(9) . . ?
N7 C35 C36 117.2(8) . . ?
C47 C48 C49 119.0(7) . . ?
C47 C48 H48 120.5 . . ?
C49 C48 H48 120.5 . . ?
C38 C37 C36 117.6(13) . . ?
C38 C37 H37 121.2 . . ?
C36 C37 H37 121.2 . . ?
N11 C55 C54 119.9(9) . . ?
N11 C55 C56 117.5(8) . . ?
C54 C55 C56 122.6(8) . . ?
N6 C26 C27 118.5(11) . . ?
N6 C26 C25 118.7(9) . . ?
C27 C26 C25 122.6(11) . . ?
C59 C58 C57 118.2(8) . . ?
C59 C58 H58 120.9 . . ?
C57 C58 H58 120.9 . . ?
C23 C24 C25 119.6(9) . . ?
C23 C24 H24 120.2 . . ?
C25 C24 H24 120.2 . . ?
C38 C39 C40 119.2(13) . . ?
C38 C39 H39 120.4 . . ?
C40 C39 H39 120.4 . . ?
C31 C32 C33 119.8(12) . . ?
C31 C32 H32 120.1 . . ?
C33 C32 H32 120.1 . . ?
N16 C64 Cd1 176.1(15) . . ?
N11 C51 C52 118.1(11) . . ?
N11 C51 H51 121 . . ?
C52 C51 H51 121 . . ?
C39 C38 C37 120.2(12) . . ?
C39 C38 H38 119.9 . . ?
C37 C38 H38 119.9 . . ?
C35 C34 C33 119.8(11) . . ?
C35 C34 H34 120.1 . . ?
C33 C34 H34 120.1 . . ?
C53 C54 C55 121.7(10) . . ?
C53 C54 H54 119.1 . . ?
C55 C54 H54 119.1 . . ?
N6 C30 C29 120.8(13) . . ?
N6 C30 H30 119.6 . . ?
C29 C30 H30 119.6 . . ?
C26 C27 C28 118.1(14) . . ?
C26 C27 H27 120.9 . . ?
C28 C27 H27 120.9 . . ?
C28 C29 C30 120.2(13) . . ?
C28 C29 H29 119.9 . . ?
C30 C29 H29 119.9 . . ?
C32 C33 C34 119.2(12) . . ?
C32 C33 H33 120.4 . . ?
C34 C33 H33 120.4 . . ?
C52 C53 C54 117.1(11) . . ?
C52 C53 H53 121.5 . . ?
C54 C53 H53 121.5 . . ?
C53 C52 C51 122.6(12) . . ?
C53 C52 H52 118.7 . . ?
C51 C52 H52 118.7 . . ?
C29 C28 C27 120.4(15) . . ?
C29 C28 H28 119.8 . . ?
C27 C28 H28 119.8 . . ?
C67 Cd2 C66 114.6(2) . . ?
C67 Cd2 C65 110.6(3) . . ?
C66 Cd2 C65 105.4(2) . . ?
C67 Cd2 N20 108.3(2) . . ?
C66 Cd2 N20 114.8(2) . . ?
C65 Cd2 N20 102.3(2) . . ?
C67 Cd2 C68 108.3(2) . . ?
C66 Cd2 C68 114.8(2) . . ?
C65 Cd2 C68 102.3(2) . . ?
C64 Cd1 C62 116.7(4) . . ?
C64 Cd1 C63 108.7(3) . . ?
C62 Cd1 C63 108.0(3) . . ?
C64 Cd1 C61 109.2(4) . . ?
C62 Cd1 C61 104.1(3) . . ?
C63 Cd1 C61 110.1(3) . . ?
C72 Cd3 C70 111.9(8) . . ?
C72 Cd3 C69 98.1(12) . . ?
C70 Cd3 C69 114.7(12) . . ?
C72 Cd3 C71 106.3(10) . . ?
C70 Cd3 C71 113.2(10) . . ?
C69 Cd3 C71 111.4(13) . . ?
N24 C72 C72 0 7_566 7_566 ?
N24 C72 Cd3 173(3) 7_566 . ?
C72 C72 Cd3 173(3) 7_566 . ?
N21 C69 Cd3 175(4) . . ?
N23 C71 Cd3 164(3) . . ?
N22 C70 Cd3 172(2) . . ?
C70A Cd3A C72A 110.3(19) . . ?
N24A C72A C72A 0 7_566 7_566 ?
N24A C72A Cd3A 150(4) 7_566 . ?
C72A C72A Cd3A 150(4) 7_566 . ?

loop_
_geom_bond_atom_site_label_1
_geom_bond_atom_site_label_2
_geom_bond_distance
_geom_bond_site_symmetry_2
_geom_bond_publ_flag
Yb1 O1 2.274(4) . ?
Yb1 O1 2.274(4) 2_656 ?
Yb1 O4 2.290(4) 2_656 ?
Yb1 O4 2.290(4) . ?
Yb1 O2 2.337(4) 2_656 ?
Yb1 O2 2.337(4) . ?
Yb1 O3 2.346(4) . ?
Yb1 O3 2.346(4) 2_656 ?
Yb2 O12 2.262(5) . ?
Yb2 O8 2.263(5) . ?
Yb2 O5 2.265(5) . ?
Yb2 O10 2.269(5) . ?
Yb2 O6 2.335(5) . ?
Yb2 O7 2.354(5) . ?
Yb2 O9 2.363(5) . ?
Yb2 O11 2.373(6) . ?
O3 N3 1.322(6) . ?
O1 N1 1.321(6) . ?
O4 N4 1.316(6) . ?
O2 N2 1.334(6) . ?
O10 N10 1.325(7) . ?
N4 C16 1.354(7) . ?
N4 C20 1.357(8) . ?
O9 N9 1.334(8) . ?
N1 C1 1.350(8) . ?
N1 C5 1.357(8) . ?
N3 C11 1.348(8) . ?
N3 C15 1.359(8) . ?
N2 C10 1.345(8) . ?
N2 C6 1.371(8) . ?
O5 N5 1.326(8) . ?
O7 N7 1.323(9) . ?
O12 N12 1.338(8) . ?
O11 N11 1.321(9) . ?
N18 C66 1.141(8) . ?
C68 C68 1.157(12) 2_656 ?
C68 Cd2 2.243(6) . ?
N20 N20 1.157(12) 2_656 ?
N20 Cd2 2.243(6) . ?
N9 C45 1.358(9) . ?
N9 C41 1.358(9) . ?
C10 C9 1.390(9) . ?
C10 H10 0.93 . ?
C16 C17 1.379(9) . ?
C16 C15 1.475(8) . ?
O6 N6 1.324(10) . ?
N10 C50 1.344(9) . ?
N10 C46 1.360(9) . ?
O8 N8 1.323(9) . ?
C15 C14 1.401(8) . ?
C5 C4 1.370(9) . ?
C5 C6 1.474(9) . ?
N12 C56 1.344(11) . ?
N12 C60 1.345(10) . ?
C20 C19 1.364(9) . ?
C20 H20 0.93 . ?
C6 C7 1.383(9) . ?
C14 C13 1.386(9) . ?
C14 H14 0.93 . ?
C66 Cd2 2.204(6) . ?
C1 C2 1.357(10) . ?
C1 H1 0.93 . ?
N19 C67 1.142(9) . ?
C11 C12 1.386(9) . ?
C11 H11 0.93 . ?
N5 C21 1.347(11) . ?
N5 C25 1.354(11) . ?
N7 C31 1.341(12) . ?
N7 C35 1.368(11) . ?
C13 C12 1.369(10) . ?
C13 H13 0.93 . ?
C45 C44 1.398(10) . ?
C45 C46 1.462(10) . ?
C9 C8 1.385(10) . ?
C9 H9 0.93 . ?
C67 Cd2 2.203(7) . ?
C4 C3 1.384(10) . ?
C4 H4 0.93 . ?
C17 C18 1.391(10) . ?
C17 H17 0.93 . ?
N15 C63 1.144(11) . ?
C2 C3 1.377(11) . ?
C2 H2 0.93 . ?
N17 C65 1.126(10) . ?
C46 C47 1.386(9) . ?
N8 C40 1.313(13) . ?
N8 C36 1.323(14) . ?
C12 H12 0.93 . ?
N6 C30 1.346(12) . ?
N6 C26 1.373(13) . ?
C65 Cd2 2.237(8) . ?
C18 C19 1.377(10) . ?
C18 H18 0.93 . ?
C19 H19 0.93 . ?
C41 C42 1.366(11) . ?
C41 H41 0.93 . ?
C44 C43 1.381(11) . ?
C44 H44 0.93 . ?
N13 C61 1.127(11) . ?
C3 H3 0.93 . ?
C60 C59 1.382(10) . ?
C60 H60 0.93 . ?
N11 C55 1.348(11) . ?
N11 C51 1.354(13) . ?
C42 C43 1.391(12) . ?
C42 H42 0.93 . ?
C47 C48 1.365(11) . ?
C47 H47 0.93 . ?
C56 C57 1.383(11) . ?
C56 C55 1.472(12) . ?
C7 C8 1.390(10) . ?
C7 H7 0.93 . ?
C59 C58 1.382(14) . ?
C59 H59 0.93 . ?
C36 C37 1.398(12) . ?
C36 C35 1.481(15) . ?
C43 H43 0.93 . ?
C50 C49 1.373(11) . ?
C50 H50 0.93 . ?
C49 C48 1.386(13) . ?
C49 H49 0.93 . ?
N14 C62 1.131(11) . ?
C21 C22 1.394(13) . ?
C21 H21 0.93 . ?
C62 Cd1 2.211(9) . ?
C61 Cd1 2.242(9) . ?
C63 Cd1 2.216(9) . ?
C8 H8 0.93 . ?
C40 C39 1.401(16) . ?
C40 H40 0.93 . ?
C31 C32 1.374(14) . ?
C31 H31 0.93 . ?
C22 C23 1.361(14) . ?
C22 H22 0.93 . ?
C57 C58 1.386(13) . ?
C57 H57 0.93 . ?
C25 C24 1.397(12) . ?
C25 C26 1.443(14) . ?
C23 C24 1.389(14) . ?
C23 H23 0.93 . ?
C35 C34 1.362(15) . ?
C48 H48 0.93 . ?
C37 C38 1.367(19) . ?
C37 H37 0.93 . ?
C55 C54 1.369(13) . ?
C26 C27 1.383(16) . ?
C58 H58 0.93 . ?
C24 H24 0.93 . ?
C39 C38 1.34(2) . ?
C39 H39 0.93 . ?
C32 C33 1.375(18) . ?
C32 H32 0.93 . ?
C64 N16 1.127(13) . ?
C64 Cd1 2.187(10) . ?
C51 C52 1.396(17) . ?
C51 H51 0.93 . ?
C38 H38 0.93 . ?
C34 C33 1.38(2) . ?
C34 H34 0.93 . ?
C54 C53 1.363(16) . ?
C54 H54 0.93 . ?
C30 C29 1.37(2) . ?
C30 H30 0.93 . ?
C27 C28 1.45(2) . ?
C27 H27 0.93 . ?
C29 C28 1.32(2) . ?
C29 H29 0.93 . ?
C33 H33 0.93 . ?
C53 C52 1.343(18) . ?
C53 H53 0.93 . ?
C52 H52 0.93 . ?
C28 H28 0.93 . ?
Cd3 C72 2.11(2) . ?
Cd3 C70 2.15(2) . ?
Cd3 C69 2.155(16) . ?
Cd3 C71 2.282(16) . ?
C72 N24 1.32(4) 7_566 ?
C72 C72 1.32(4) 7_566 ?
C69 N21 1.141(16) . ?
C71 N23 1.242(16) . ?
C70 N22 1.08(2) . ?
Cd3A C70A 2.19(2) . ?
Cd3A C72A 2.253(19) . ?
C72A N24A 1.00(5) 7_566 ?
C72A C72A 1.00(5) 7_566 ?
